data_1506118
loop_
_publ_author_name
'He, Yong'
'Funk, Raymond L.'

_publ_section_title
;
 Total syntheses of (+-)-\b-erythroidine and (+-)-8-oxo-\b-erythroidine by
 an intramolecular Diels-Alder cycloaddition of a 2-amidoacrolein
;
_journal_coden_ASTM ORLEF7
_journal_issue 17
_journal_name_full 'Organic Letters'
_journal_page_first 3689
_journal_page_last 3692
_journal_paper_doi 10.1021/ol061267r
_journal_volume 8
_journal_year 2006
_chemical_formula_sum 'C19 H21 N O5 S'
_chemical_formula_weight 375.43
_space_group_IT_number 14
_symmetry_cell_setting monoclinic
_symmetry_space_group_name_Hall '-P 2yn'
_symmetry_space_group_name_H-M 'P 1 21/n 1'
_atom_sites_solution_hydrogens geom
_atom_sites_solution_primary direct
_atom_sites_solution_secondary difmap
_audit_creation_method SHELXL-97
_cell_angle_alpha 90.00
_cell_angle_beta 102.708(9)
_cell_angle_gamma 90.00
_cell_formula_units_Z 4
_cell_length_a 8.357(4)
_cell_length_b 17.641(9)
_cell_length_c 12.509(7)
_cell_measurement_reflns_used 1732
_cell_measurement_temperature 103(2)
_cell_measurement_theta_max 23.468
_cell_measurement_theta_min 3.846
_cell_volume 1799.0(16)
_computing_cell_refinement 'Bruker SMART'
_computing_data_collection 'Bruker SMART'
_computing_data_reduction 'Bruker SAINT'
_computing_molecular_graphics 'Bruker SHELXTL'
_computing_publication_material 'Bruker SHELXTL'
_computing_structure_refinement 'SHELXL-97 (Sheldrick, 1997)'
_computing_structure_solution 'SHELXS-97 (Sheldrick, 1990)'
_diffrn_ambient_temperature 103(2)
_diffrn_measured_fraction_theta_full 0.976
_diffrn_measured_fraction_theta_max 0.976
_diffrn_measurement_device_type 'CCD area detector'
_diffrn_measurement_method 'omega scans'
_diffrn_radiation_monochromator graphite
_diffrn_radiation_source 'fine-focus sealed tube'
_diffrn_radiation_type MoK\a
_diffrn_radiation_wavelength 0.71073
_diffrn_reflns_av_R_equivalents 0.0777
_diffrn_reflns_av_sigmaI/netI 0.0981
_diffrn_reflns_limit_h_max 11
_diffrn_reflns_limit_h_min -10
_diffrn_reflns_limit_k_max 23
_diffrn_reflns_limit_k_min -23
_diffrn_reflns_limit_l_max 16
_diffrn_reflns_limit_l_min -16
_diffrn_reflns_number 16358
_diffrn_reflns_theta_full 28.58
_diffrn_reflns_theta_max 28.58
_diffrn_reflns_theta_min 3.85
_exptl_absorpt_coefficient_mu 0.210
_exptl_absorpt_correction_type none
_exptl_crystal_colour colourless
_exptl_crystal_density_diffrn 1.386
_exptl_crystal_density_method 'not measured'
_exptl_crystal_description rod
_exptl_crystal_F_000 792
_exptl_crystal_size_max 0.37
_exptl_crystal_size_mid 0.07
_exptl_crystal_size_min 0.06
_refine_diff_density_max 0.426
_refine_diff_density_min -0.632
_refine_diff_density_rms 0.074
_refine_ls_extinction_method none
_refine_ls_goodness_of_fit_ref 1.027
_refine_ls_hydrogen_treatment noref
_refine_ls_matrix_type full
_refine_ls_number_parameters 237
_refine_ls_number_reflns 4486
_refine_ls_number_restraints 0
_refine_ls_restrained_S_all 1.027
_refine_ls_R_factor_all 0.0935
_refine_ls_R_factor_gt 0.0647
_refine_ls_shift/su_max 0.000
_refine_ls_shift/su_mean 0.000
_refine_ls_structure_factor_coef Fsqd
_refine_ls_weighting_details 'calc w=1/[\s^2^(Fo^2^)+(0.0253P)^2^+2.0556P] where P=(Fo^2^+2Fc^2^)/3'
_refine_ls_weighting_scheme calc
_refine_ls_wR_factor_gt 0.1339
_refine_ls_wR_factor_ref 0.1480
_reflns_number_gt 3312
_reflns_number_total 4486
_reflns_threshold_expression >2sigma(I)
_cod_data_source_file ol061267rsi20060524_063635.cif
_cod_data_source_block yxh1s
_cod_depositor_comments
;
The following automatic conversions were performed:

'_symmetry_cell_setting' value 'Monoclinic' changed to 'monoclinic'
according to /home/saulius/struct/CIF-dictionaries/cif_core.dic
dictionary named 'cif_core.dic' version 2.4.1 from 2010-06-29.

Automatic conversion script
Id: cif_fix_values 1715 2011-07-08 13:25:40Z adriana 

 Updated bibliographic information.

 Antanas Vaitkus,
 2019-09-20
;
_cod_original_cell_volume 1799.1(16)
_cod_original_sg_symbol_H-M P2(1)/n
_cod_database_code 1506118

loop_
_symmetry_equiv_pos_as_xyz
'x, y, z'
'-x+1/2, y+1/2, -z+1/2'
'-x, -y, -z'
'x-1/2, -y-1/2, z-1/2'

loop_
_atom_site_label
_atom_site_type_symbol
_atom_site_fract_x
_atom_site_fract_y
_atom_site_fract_z
_atom_site_U_iso_or_equiv
_atom_site_adp_type
_atom_site_occupancy
_atom_site_symmetry_multiplicity
_atom_site_calc_flag
_atom_site_refinement_flags
S1 S 0.49194(8) 0.12086(3) 0.26782(5) 0.01795(16) Uani 1 1 d .
O1 O 0.6280(2) 0.08449(10) 0.07258(15) 0.0228(4) Uani 1 1 d .
O2 O 0.6049(2) 0.18210(10) 0.27274(15) 0.0256(4) Uani 1 1 d .
O4 O 0.9746(2) 0.14248(11) 0.47682(16) 0.0274(5) Uani 1 1 d .
O3 O 0.4315(2) 0.10220(11) 0.36286(15) 0.0258(4) Uani 1 1 d .
O5 O 0.9326(3) 0.07208(12) 0.32277(16) 0.0300(5) Uani 1 1 d .
N1 N 0.5817(3) 0.04190(11) 0.23728(17) 0.0162(4) Uani 1 1 d .
C7 C 0.6380(3) 0.03502(14) 0.1411(2) 0.0189(5) Uani 1 1 d .
C6 C 0.1797(3) 0.09568(16) 0.1546(2) 0.0258(6) Uani 1 1 d .
H6 H 0.1749 0.0580 0.2081 0.031 Uiso 1 1 calc R
C3 C 0.1916(3) 0.20724(14) 0.0000(2) 0.0223(6) Uani 1 1 d .
H3 H 0.1954 0.2459 -0.0523 0.027 Uiso 1 1 calc R
C1 C 0.3228(3) 0.13644(13) 0.1588(2) 0.0196(5) Uani 1 1 d .
C2 C 0.3293(3) 0.19294(13) 0.0819(2) 0.0203(5) Uani 1 1 d .
H2 H 0.4270 0.2213 0.0857 0.024 Uiso 1 1 calc R
C9 C 0.7335(4) -0.07241(14) 0.2567(2) 0.0256(6) Uani 1 1 d .
H9 H 0.8467 -0.0563 0.2943 0.031 Uiso 1 1 calc R
C14 C 0.6099(3) -0.02741(14) 0.3090(2) 0.0204(5) Uani 1 1 d .
C16 C 0.8057(3) 0.03791(15) 0.4708(2) 0.0231(6) Uani 1 1 d .
H16 H 0.8311 0.0419 0.5484 0.028 Uiso 1 1 calc R
C15 C 0.6836(3) -0.00861(14) 0.4279(2) 0.0209(6) Uani 1 1 d .
H15 H 0.6348 -0.0340 0.4797 0.025 Uiso 1 1 calc R
C8 C 0.7029(4) -0.04432(15) 0.1375(2) 0.0256(6) Uani 1 1 d .
H8A H 0.8059 -0.0443 0.1109 0.031 Uiso 1 1 calc R
H8B H 0.6216 -0.0769 0.0889 0.031 Uiso 1 1 calc R
C5 C 0.0435(4) 0.11057(16) 0.0715(2) 0.0280(6) Uani 1 1 d .
H5 H -0.0544 0.0824 0.0682 0.034 Uiso 1 1 calc R
C17 C 0.9069(3) 0.08412(15) 0.4128(2) 0.0234(6) Uani 1 1 d .
C4 C 0.0477(3) 0.16596(15) -0.0070(2) 0.0227(6) Uani 1 1 d .
C13 C 0.4476(4) -0.07047(15) 0.2958(2) 0.0274(6) Uani 1 1 d .
H13A H 0.3964 -0.0755 0.2169 0.033 Uiso 1 1 calc R
H13B H 0.3719 -0.0411 0.3307 0.033 Uiso 1 1 calc R
C10 C 0.7217(5) -0.15639(15) 0.2717(2) 0.0356(8) Uani 1 1 d .
H10 H 0.8001 -0.1874 0.2480 0.043 Uiso 1 1 calc R
C12 C 0.4729(4) -0.14954(16) 0.3478(3) 0.0375(8) Uani 1 1 d .
H12A H 0.4963 -0.1446 0.4286 0.045 Uiso 1 1 calc R
H12B H 0.3709 -0.1794 0.3247 0.045 Uiso 1 1 calc R
C11 C 0.6112(5) -0.19048(16) 0.3151(3) 0.0418(9) Uani 1 1 d .
H11 H 0.6198 -0.2437 0.3262 0.050 Uiso 1 1 calc R
C18 C -0.1009(4) 0.18009(18) -0.0985(3) 0.0342(7) Uani 1 1 d .
H18A H -0.1119 0.2346 -0.1135 0.051 Uiso 1 1 calc R
H18B H -0.1994 0.1614 -0.0766 0.051 Uiso 1 1 calc R
H18C H -0.0876 0.1534 -0.1647 0.051 Uiso 1 1 calc R
C19 C 1.0813(4) 0.19061(17) 0.4300(3) 0.0333(7) Uani 1 1 d .
H19A H 1.1701 0.1601 0.4124 0.050 Uiso 1 1 calc R
H19B H 1.1280 0.2301 0.4829 0.050 Uiso 1 1 calc R
H19C H 1.0183 0.2143 0.3630 0.050 Uiso 1 1 calc R

loop_
_atom_site_aniso_label
_atom_site_aniso_U_11
_atom_site_aniso_U_22
_atom_site_aniso_U_33
_atom_site_aniso_U_23
_atom_site_aniso_U_13
_atom_site_aniso_U_12
S1 0.0243(3) 0.0145(3) 0.0159(3) -0.0005(2) 0.0064(2) 0.0021(2)
O1 0.0274(11) 0.0223(9) 0.0205(9) 0.0047(8) 0.0093(8) 0.0017(8)
O2 0.0341(12) 0.0160(8) 0.0253(10) -0.0014(8) 0.0032(9) -0.0026(8)
O4 0.0299(11) 0.0237(9) 0.0298(11) -0.0035(8) 0.0094(9) -0.0055(8)
O3 0.0348(12) 0.0285(10) 0.0177(9) 0.0046(8) 0.0132(8) 0.0085(9)
O5 0.0313(12) 0.0363(11) 0.0248(11) -0.0036(9) 0.0113(9) -0.0044(9)
N1 0.0212(11) 0.0119(9) 0.0163(10) 0.0025(8) 0.0060(9) 0.0012(8)
C7 0.0228(14) 0.0187(12) 0.0165(12) -0.0016(10) 0.0071(10) -0.0016(10)
C6 0.0262(15) 0.0255(13) 0.0276(15) 0.0106(11) 0.0097(12) 0.0010(12)
C3 0.0321(16) 0.0158(11) 0.0194(13) 0.0024(10) 0.0067(12) 0.0068(11)
C1 0.0261(14) 0.0156(11) 0.0178(12) 0.0000(10) 0.0064(11) 0.0034(10)
C2 0.0244(14) 0.0132(11) 0.0238(13) -0.0005(10) 0.0065(11) 0.0000(10)
C9 0.0373(17) 0.0171(12) 0.0217(14) -0.0005(10) 0.0048(12) 0.0070(12)
C14 0.0296(15) 0.0142(11) 0.0177(12) 0.0033(10) 0.0060(11) -0.0002(10)
C16 0.0297(15) 0.0228(13) 0.0179(13) 0.0009(10) 0.0074(11) 0.0022(11)
C15 0.0260(14) 0.0175(11) 0.0191(13) 0.0026(10) 0.0051(11) 0.0046(11)
C8 0.0369(17) 0.0197(12) 0.0210(14) -0.0015(11) 0.0078(12) 0.0061(12)
C5 0.0212(15) 0.0300(14) 0.0330(16) 0.0058(12) 0.0064(12) -0.0040(12)
C17 0.0211(14) 0.0234(13) 0.0249(14) -0.0011(11) 0.0033(11) 0.0034(11)
C4 0.0241(14) 0.0213(12) 0.0227(14) -0.0004(10) 0.0053(11) 0.0060(11)
C13 0.0344(17) 0.0229(13) 0.0224(14) 0.0031(11) 0.0008(12) -0.0092(12)
C10 0.066(2) 0.0154(13) 0.0229(15) -0.0003(11) 0.0031(15) 0.0124(14)
C12 0.057(2) 0.0236(14) 0.0280(16) 0.0070(12) 0.0007(15) -0.0188(15)
C11 0.079(3) 0.0138(12) 0.0269(16) 0.0030(12) -0.0012(17) -0.0015(15)
C18 0.0266(16) 0.0382(17) 0.0338(17) 0.0068(14) -0.0019(13) 0.0053(13)
C19 0.0362(18) 0.0281(14) 0.0375(17) 0.0016(13) 0.0121(14) -0.0071(13)

loop_
_atom_type_symbol
_atom_type_description
_atom_type_scat_dispersion_real
_atom_type_scat_dispersion_imag
_atom_type_scat_source
C C 0.0033 0.0016 'International Tables Vol C Tables 4.2.6.8 and 6.1.1.4'
H H 0.0000 0.0000 'International Tables Vol C Tables 4.2.6.8 and 6.1.1.4'
N N 0.0061 0.0033 'International Tables Vol C Tables 4.2.6.8 and 6.1.1.4'
O O 0.0106 0.0060 'International Tables Vol C Tables 4.2.6.8 and 6.1.1.4'
S S 0.1246 0.1234 'International Tables Vol C Tables 4.2.6.8 and 6.1.1.4'

loop_
_geom_angle_atom_site_label_1
_geom_angle_atom_site_label_2
_geom_angle_atom_site_label_3
_geom_angle
O2 S1 O3 119.34(12)
O2 S1 N1 108.41(12)
O3 S1 N1 104.93(11)
O2 S1 C1 109.08(12)
O3 S1 C1 108.12(13)
N1 S1 C1 106.19(11)
C17 O4 C19 115.1(2)
C7 N1 C14 114.0(2)
C7 N1 S1 121.78(17)
C14 N1 S1 124.25(17)
O1 C7 N1 124.4(2)
O1 C7 C8 128.1(2)
N1 C7 C8 107.4(2)
C1 C6 C5 119.3(2)
C1 C6 H6 120.4
C5 C6 H6 120.4
C2 C3 C4 121.1(2)
C2 C3 H3 119.5
C4 C3 H3 119.5
C6 C1 C2 120.6(2)
C6 C1 S1 119.2(2)
C2 C1 S1 120.0(2)
C3 C2 C1 119.2(3)
C3 C2 H2 120.4
C1 C2 H2 120.4
C10 C9 C8 116.0(2)
C10 C9 C14 112.5(2)
C8 C9 C14 105.0(2)
C10 C9 H9 107.7
C8 C9 H9 107.7
C14 C9 H9 107.7
N1 C14 C15 112.6(2)
N1 C14 C13 108.7(2)
C15 C14 C13 111.9(2)
N1 C14 C9 101.3(2)
C15 C14 C9 111.1(2)
C13 C14 C9 110.9(2)
C15 C16 C17 128.0(3)
C15 C16 H16 116.0
C17 C16 H16 116.0
C16 C15 C14 129.9(3)
C16 C15 H15 115.0
C14 C15 H15 115.0
C7 C8 C9 104.8(2)
C7 C8 H8A 110.8
C9 C8 H8A 110.8
C7 C8 H8B 110.8
C9 C8 H8B 110.8
H8A C8 H8B 108.9
C6 C5 C4 121.2(3)
C6 C5 H5 119.4
C4 C5 H5 119.4
O5 C17 O4 123.3(3)
O5 C17 C16 126.8(3)
O4 C17 C16 109.9(2)
C5 C4 C3 118.6(3)
C5 C4 C18 120.4(3)
C3 C4 C18 121.0(2)
C14 C13 C12 111.7(2)
C14 C13 H13A 109.3
C12 C13 H13A 109.3
C14 C13 H13B 109.3
C12 C13 H13B 109.3
H13A C13 H13B 107.9
C11 C10 C9 125.1(3)
C11 C10 H10 117.4
C9 C10 H10 117.4
C11 C12 C13 111.5(3)
C11 C12 H12A 109.3
C13 C12 H12A 109.3
C11 C12 H12B 109.3
C13 C12 H12B 109.3
H12A C12 H12B 108.0
C10 C11 C12 123.2(3)
C10 C11 H11 118.4
C12 C11 H11 118.4
C4 C18 H18A 109.5
C4 C18 H18B 109.5
H18A C18 H18B 109.5
C4 C18 H18C 109.5
H18A C18 H18C 109.5
H18B C18 H18C 109.5
O4 C19 H19A 109.5
O4 C19 H19B 109.5
H19A C19 H19B 109.5
O4 C19 H19C 109.5
H19A C19 H19C 109.5
H19B C19 H19C 109.5

loop_
_geom_bond_atom_site_label_1
_geom_bond_atom_site_label_2
_geom_bond_distance
S1 O2 1.427(2)
S1 O3 1.428(2)
S1 N1 1.666(2)
S1 C1 1.757(3)
O1 C7 1.213(3)
O4 C17 1.350(3)
O4 C19 1.445(3)
O5 C17 1.211(3)
N1 C7 1.390(3)
N1 C14 1.504(3)
C7 C8 1.505(4)
C6 C1 1.387(4)
C6 C5 1.387(4)
C6 H6 0.9500
C3 C2 1.386(4)
C3 C4 1.392(4)
C3 H3 0.9500
C1 C2 1.394(3)
C2 H2 0.9500
C9 C10 1.499(4)
C9 C8 1.538(4)
C9 C14 1.556(4)
C9 H9 1.0000
C14 C15 1.517(4)
C14 C13 1.532(4)
C16 C15 1.327(4)
C16 C17 1.475(4)
C16 H16 0.9500
C15 H15 0.9500
C8 H8A 0.9900
C8 H8B 0.9900
C5 C4 1.391(4)
C5 H5 0.9500
C4 C18 1.513(4)
C13 C12 1.534(4)
C13 H13A 0.9900
C13 H13B 0.9900
C10 C11 1.315(5)
C10 H10 0.9500
C12 C11 1.495(5)
C12 H12A 0.9900
C12 H12B 0.9900
C11 H11 0.9500
C18 H18A 0.9800
C18 H18B 0.9800
C18 H18C 0.9800
C19 H19A 0.9800
C19 H19B 0.9800
C19 H19C 0.9800

loop_
_geom_torsion_atom_site_label_1
_geom_torsion_atom_site_label_2
_geom_torsion_atom_site_label_3
_geom_torsion_atom_site_label_4
_geom_torsion
O2 S1 N1 C7 -59.5(2)
O3 S1 N1 C7 172.0(2)
C1 S1 N1 C7 57.6(2)
O2 S1 N1 C14 120.3(2)
O3 S1 N1 C14 -8.2(2)
C1 S1 N1 C14 -122.6(2)
C14 N1 C7 O1 -179.5(2)
S1 N1 C7 O1 0.3(4)
C14 N1 C7 C8 3.2(3)
S1 N1 C7 C8 -176.97(18)
C5 C6 C1 C2 1.4(4)
C5 C6 C1 S1 176.9(2)
O2 S1 C1 C6 -163.7(2)
O3 S1 C1 C6 -32.5(2)
N1 S1 C1 C6 79.7(2)
O2 S1 C1 C2 11.8(2)
O3 S1 C1 C2 143.0(2)
N1 S1 C1 C2 -104.8(2)
C4 C3 C2 C1 -0.3(4)
C6 C1 C2 C3 -1.0(4)
S1 C1 C2 C3 -176.46(19)
C7 N1 C14 C15 132.6(2)
S1 N1 C14 C15 -47.3(3)
C7 N1 C14 C13 -103.0(3)
S1 N1 C14 C13 77.2(3)
C7 N1 C14 C9 13.8(3)
S1 N1 C14 C9 -166.02(18)
C10 C9 C14 N1 -151.6(2)
C8 C9 C14 N1 -24.6(3)
C10 C9 C14 C15 88.6(3)
C8 C9 C14 C15 -144.4(2)
C10 C9 C14 C13 -36.4(3)
C8 C9 C14 C13 90.6(3)
C17 C16 C15 C14 -1.1(5)
N1 C14 C15 C16 -44.9(4)
C13 C14 C15 C16 -167.6(3)
C9 C14 C15 C16 68.0(3)
O1 C7 C8 C9 163.6(3)
N1 C7 C8 C9 -19.2(3)
C10 C9 C8 C7 152.2(3)
C14 C9 C8 C7 27.4(3)
C1 C6 C5 C4 -0.5(4)
C19 O4 C17 O5 0.2(4)
C19 O4 C17 C16 178.1(2)
C15 C16 C17 O5 -24.3(5)
C15 C16 C17 O4 157.9(3)
C6 C5 C4 C3 -0.8(4)
C6 C5 C4 C18 178.6(3)
C2 C3 C4 C5 1.1(4)
C2 C3 C4 C18 -178.2(3)
N1 C14 C13 C12 168.6(2)
C15 C14 C13 C12 -66.5(3)
C9 C14 C13 C12 58.1(3)
C8 C9 C10 C11 -115.2(3)
C14 C9 C10 C11 5.7(4)
C14 C13 C12 C11 -47.3(3)
C9 C10 C11 C12 4.9(5)
C13 C12 C11 C10 16.2(4)
